data_4123019
loop_
_publ_author_name
'Roesle, Philipp'
'Caporaso, Lucia'
'Schnitte, Manuel'
'Goldbach, Verena'
'Cavallo, Luigi'
'Mecking, Stefan'

_publ_section_title
;
 A Comprehensive Mechanistic Picture of the Isomerizing
 Alkoxycarbonylation of Plant Oils
;
_journal_name_full 'Journal of the American Chemical Society'
_journal_page_first 141121132036004
_journal_paper_doi 10.1021/ja508447d
_journal_year 2014
_chemical_formula_moiety 'C16 H36 F3 O4 P2 Pd S, C F3 O3 S'
_chemical_formula_sum 'C17 H36 F6 O7 P2 Pd S2'
_chemical_formula_weight 698.92
_chemical_name_systematic
; 
 ? 
;
_space_group_IT_number 15
_symmetry_cell_setting monoclinic
_symmetry_space_group_name_Hall '-C 2yc'
_symmetry_space_group_name_H-M 'C 1 2/c 1'
_atom_sites_solution_hydrogens geom
_atom_sites_solution_primary heavy
_atom_sites_solution_secondary difmap
_audit_creation_method SHELXL-97
_cell_angle_alpha 90.00
_cell_angle_beta 125.849(2)
_cell_angle_gamma 90.00
_cell_formula_units_Z 8
_cell_length_a 30.2938(10)
_cell_length_b 10.5050(4)
_cell_length_c 21.3012(8)
_cell_measurement_reflns_used 46672
_cell_measurement_temperature 100(2)
_cell_measurement_theta_max 28.41
_cell_measurement_theta_min 1.93
_cell_volume 5494.7(4)
_computing_cell_refinement 'STOE X-AREA'
_computing_data_collection 'STOE X-AREA'
_computing_data_reduction 'STOE X-RED32'
_computing_structure_refinement 'SHELXL-97 (Sheldrick, 1997)'
_computing_structure_solution 'SHELXS-97 (Sheldrick, 1990)'
_diffrn_ambient_temperature 100(2)
_diffrn_detector_area_resol_mean 6.67
_diffrn_measured_fraction_theta_full 0.991
_diffrn_measured_fraction_theta_max 0.991
_diffrn_measurement_device_type 'STOE IPDS 2T'
_diffrn_measurement_method 'rotation method'
_diffrn_radiation_monochromator graphite
_diffrn_radiation_source 'fine-focus sealed tube'
_diffrn_radiation_type MoK\a
_diffrn_radiation_wavelength 0.71073
_diffrn_reflns_av_R_equivalents 0.0364
_diffrn_reflns_av_sigmaI/netI 0.0211
_diffrn_reflns_limit_h_max 38
_diffrn_reflns_limit_h_min -39
_diffrn_reflns_limit_k_max 13
_diffrn_reflns_limit_k_min -13
_diffrn_reflns_limit_l_max 28
_diffrn_reflns_limit_l_min -28
_diffrn_reflns_number 43893
_diffrn_reflns_theta_full 28.00
_diffrn_reflns_theta_max 28.00
_diffrn_reflns_theta_min 1.93
_exptl_absorpt_coefficient_mu 1.019
_exptl_absorpt_correction_T_max 0.8301
_exptl_absorpt_correction_T_min 0.6751
_exptl_absorpt_correction_type integration
_exptl_absorpt_process_details 'STOE X-RED32'
_exptl_crystal_colour yellow
_exptl_crystal_density_diffrn 1.690
_exptl_crystal_density_method 'not measured'
_exptl_crystal_description prism
_exptl_crystal_F_000 2848
_exptl_crystal_size_max 0.15
_exptl_crystal_size_mid 0.1
_exptl_crystal_size_min 0.05
_refine_diff_density_max 0.380
_refine_diff_density_min -0.514
_refine_diff_density_rms 0.066
_refine_ls_extinction_method none
_refine_ls_goodness_of_fit_ref 1.032
_refine_ls_hydrogen_treatment mixed
_refine_ls_matrix_type full
_refine_ls_number_parameters 332
_refine_ls_number_reflns 6573
_refine_ls_number_restraints 0
_refine_ls_restrained_S_all 1.032
_refine_ls_R_factor_all 0.0323
_refine_ls_R_factor_gt 0.0235
_refine_ls_shift/su_max 0.005
_refine_ls_shift/su_mean 0.000
_refine_ls_structure_factor_coef Fsqd
_refine_ls_weighting_details 'calc w=1/[\s^2^(Fo^2^)+(0.0261P)^2^+4.0629P] where P=(Fo^2^+2Fc^2^)/3'
_refine_ls_weighting_scheme calc
_refine_ls_wR_factor_gt 0.0493
_refine_ls_wR_factor_ref 0.0510
_reflns_number_gt 5641
_reflns_number_total 6573
_reflns_threshold_expression >2sigma(I)
_cod_data_source_file ja508447d_si_004.cif
_cod_data_source_block d:\pr12-03_dippppdotf
_cod_original_cell_volume 5494.7(3)
_cod_original_sg_symbol_H-M 'C 2/c'
_cod_database_code 4123019

loop_
_symmetry_equiv_pos_as_xyz
'x, y, z'
'-x, y, -z+1/2'
'x+1/2, y+1/2, z'
'-x+1/2, y+1/2, -z+1/2'
'-x, -y, -z'
'x, -y, z-1/2'
'-x+1/2, -y+1/2, -z'
'x+1/2, -y+1/2, z-1/2'

loop_
_atom_site_label
_atom_site_type_symbol
_atom_site_fract_x
_atom_site_fract_y
_atom_site_fract_z
_atom_site_U_iso_or_equiv
_atom_site_adp_type
_atom_site_occupancy
_atom_site_symmetry_multiplicity
_atom_site_calc_flag
_atom_site_refinement_flags
C1 C 0.95850(8) -0.2921(2) 0.96020(12) 0.0284(4) Uani 1 1 d .
H1A H 0.9715 -0.2425 1.0070 0.034 Uiso 1 1 calc R
H1B H 0.9897 -0.3289 0.9640 0.034 Uiso 1 1 calc R
H1C H 0.9346 -0.3606 0.9552 0.034 Uiso 1 1 calc R
C2 C 0.96371(8) -0.10421(19) 0.89078(12) 0.0259(4) Uani 1 1 d .
H2C H 0.9427 -0.0536 0.8432 0.031 Uiso 1 1 calc R
H2B H 0.9941 -0.1457 0.8944 0.031 Uiso 1 1 calc R
H2A H 0.9779 -0.0484 0.9357 0.031 Uiso 1 1 calc R
C3 C 0.92687(7) -0.20558(17) 0.88939(10) 0.0203(4) Uani 1 1 d .
H3A H 0.9141 -0.2607 0.8434 0.024 Uiso 1 1 calc R
C4 C 0.80553(10) -0.1802(2) 0.71417(11) 0.0327(5) Uani 1 1 d .
H4A H 0.7871 -0.1432 0.6623 0.039 Uiso 1 1 calc R
H4B H 0.7800 -0.2344 0.7160 0.039 Uiso 1 1 calc R
H4C H 0.8366 -0.2314 0.7259 0.039 Uiso 1 1 calc R
C5 C 0.77827(8) 0.0097(2) 0.75643(11) 0.0271(4) Uani 1 1 d .
H5A H 0.7542 -0.0404 0.7636 0.033 Uiso 1 1 calc R
H5B H 0.7577 0.0399 0.7028 0.033 Uiso 1 1 calc R
H5C H 0.7924 0.0829 0.7917 0.033 Uiso 1 1 calc R
C6 C 0.82579(7) -0.07334(18) 0.77399(10) 0.0202(4) Uani 1 1 d .
H6A H 0.8507 -0.0182 0.7694 0.024 Uiso 1 1 calc R
C7 C 0.82550(7) -0.27084(17) 0.86827(10) 0.0197(4) Uani 1 1 d .
H7A H 0.7864 -0.2483 0.8327 0.024 Uiso 1 1 calc R
H7B H 0.8320 -0.3432 0.8448 0.024 Uiso 1 1 calc R
C8 C 0.83668(7) -0.31597(17) 0.94435(10) 0.0200(4) Uani 1 1 d .
H8A H 0.8764 -0.3268 0.9832 0.024 Uiso 1 1 calc R
H8B H 0.8193 -0.4000 0.9363 0.024 Uiso 1 1 calc R
C9 C 0.81530(7) -0.22284(17) 0.97560(10) 0.0199(4) Uani 1 1 d .
H9A H 0.8165 -0.2655 1.0180 0.024 Uiso 1 1 calc R
H9B H 0.7766 -0.2050 0.9338 0.024 Uiso 1 1 calc R
C10 C 0.95387(7) -0.16813(19) 1.12637(10) 0.0241(4) Uani 1 1 d .
H10A H 0.9808 -0.1879 1.1813 0.029 Uiso 1 1 calc R
H10B H 0.9704 -0.1127 1.1085 0.029 Uiso 1 1 calc R
H10C H 0.9416 -0.2472 1.0963 0.029 Uiso 1 1 calc R
C11 C 0.92353(8) 0.01826(19) 1.16668(10) 0.0253(4) Uani 1 1 d .
H11C H 0.8916 0.0625 1.1569 0.030 Uiso 1 1 calc R
H11B H 0.9432 0.0752 1.1546 0.030 Uiso 1 1 calc R
H11A H 0.9475 -0.0069 1.2213 0.030 Uiso 1 1 calc R
C12 C 0.90518(7) -0.10037(17) 1.11551(9) 0.0192(4) Uani 1 1 d .
H12A H 0.8897 -0.1602 1.1345 0.023 Uiso 1 1 calc R
C13 C 0.77485(8) -0.0258(2) 1.04316(12) 0.0268(4) Uani 1 1 d .
H13A H 0.7544 -0.1018 1.0137 0.032 Uiso 1 1 calc R
H13B H 0.7502 0.0352 1.0426 0.032 Uiso 1 1 calc R
H13C H 0.8036 -0.0498 1.0967 0.032 Uiso 1 1 calc R
C14 C 0.75691(8) 0.0754(2) 0.92252(11) 0.0257(4) Uani 1 1 d .
H14C H 0.7741 0.1205 0.9018 0.031 Uiso 1 1 calc R
H14B H 0.7305 0.1316 0.9211 0.031 Uiso 1 1 calc R
H14A H 0.7381 -0.0004 0.8910 0.031 Uiso 1 1 calc R
C15 C 0.80056(7) 0.03531(18) 1.00627(10) 0.0202(3) Uani 1 1 d .
H15A H 0.8201 0.1139 1.0364 0.024 Uiso 1 1 calc R
C16 C 0.92398(11) 0.3894(2) 1.10573(12) 0.0377(6) Uani 1 1 d .
C17 C 0.90569(9) 0.4211(2) 0.77262(11) 0.0281(4) Uani 1 1 d .
F1 F 0.90973(9) 0.33964(14) 1.14837(9) 0.0676(6) Uani 1 1 d .
F2 F 0.91663(8) 0.51414(12) 1.10241(8) 0.0546(5) Uani 1 1 d .
F3 F 0.97653(7) 0.36653(16) 1.14080(9) 0.0630(5) Uani 1 1 d .
F4 F 0.93227(6) 0.41586(14) 0.84953(7) 0.0452(4) Uani 1 1 d .
F5 F 0.88325(6) 0.53593(12) 0.74936(8) 0.0444(3) Uani 1 1 d .
F6 F 0.94211(5) 0.40939(14) 0.75728(8) 0.0402(3) Uani 1 1 d .
O1 O 0.91342(6) 0.15050(14) 0.90626(8) 0.0220(3) Uani 1 1 d .
H16A H 0.9032(12) 0.154(3) 0.8638(17) 0.044(8) Uiso 1 1 d .
H16B H 0.9136(13) 0.223(3) 0.9170(19) 0.064(10) Uiso 1 1 d .
O2 O 0.89873(5) 0.18640(12) 1.02693(7) 0.0197(3) Uani 1 1 d .
O3 O 0.82840(6) 0.34822(15) 0.97883(11) 0.0424(4) Uani 1 1 d .
O4 O 0.90399(6) 0.37949(13) 0.96935(8) 0.0293(3) Uani 1 1 d .
O5 O 0.81783(6) 0.32392(16) 0.74573(9) 0.0355(3) Uani 1 1 d .
O6 O 0.88666(6) 0.18125(13) 0.76147(7) 0.0240(3) Uani 1 1 d .
O7 O 0.83213(6) 0.30900(14) 0.64492(7) 0.0280(3) Uani 1 1 d .
P1 P 0.865263(17) -0.13568(4) 0.87361(2) 0.01601(9) Uani 1 1 d .
P2 P 0.850835(17) -0.07118(4) 1.01200(2) 0.01584(9) Uani 1 1 d .
S1 S 0.883341(18) 0.32157(4) 1.00842(3) 0.02016(9) Uani 1 1 d .
S2 S 0.854259(18) 0.29589(4) 0.72536(2) 0.02032(9) Uani 1 1 d .
Pd1 Pd 0.882160(5) 0.028224(12) 0.952401(7) 0.01450(4) Uani 1 1 d .

loop_
_atom_site_aniso_label
_atom_site_aniso_U_11
_atom_site_aniso_U_22
_atom_site_aniso_U_33
_atom_site_aniso_U_23
_atom_site_aniso_U_13
_atom_site_aniso_U_12
C1 0.0244(9) 0.0289(10) 0.0322(10) 0.0074(8) 0.0167(8) 0.0086(8)
C2 0.0221(9) 0.0260(10) 0.0331(10) 0.0003(8) 0.0182(8) -0.0002(7)
C3 0.0202(8) 0.0186(8) 0.0219(8) -0.0020(7) 0.0122(7) -0.0002(7)
C4 0.0431(12) 0.0248(10) 0.0171(8) -0.0025(7) 0.0103(9) -0.0016(9)
C5 0.0213(9) 0.0290(10) 0.0229(9) 0.0059(8) 0.0085(8) 0.0049(8)
C6 0.0217(8) 0.0169(8) 0.0174(8) 0.0010(6) 0.0088(7) -0.0010(7)
C7 0.0199(8) 0.0154(8) 0.0209(8) -0.0020(6) 0.0103(7) -0.0035(7)
C8 0.0198(8) 0.0160(8) 0.0214(8) 0.0003(7) 0.0105(7) -0.0024(7)
C9 0.0173(8) 0.0197(9) 0.0217(8) 0.0004(7) 0.0108(7) -0.0035(7)
C10 0.0195(8) 0.0246(9) 0.0196(8) 0.0005(7) 0.0066(7) 0.0030(7)
C11 0.0250(9) 0.0251(9) 0.0181(8) 0.0002(7) 0.0084(7) 0.0020(8)
C12 0.0194(8) 0.0201(9) 0.0156(8) 0.0025(6) 0.0089(7) -0.0005(7)
C13 0.0268(9) 0.0277(9) 0.0331(10) 0.0023(8) 0.0216(8) 0.0013(8)
C14 0.0189(8) 0.0270(10) 0.0247(9) 0.0046(8) 0.0092(7) 0.0052(7)
C15 0.0181(8) 0.0203(9) 0.0210(8) 0.0004(7) 0.0107(7) 0.0003(7)
C16 0.0668(16) 0.0175(10) 0.0290(10) -0.0025(8) 0.0282(11) 0.0004(10)
C17 0.0349(11) 0.0233(9) 0.0230(9) 0.0005(8) 0.0152(8) -0.0044(8)
F1 0.1498(18) 0.0309(8) 0.0563(9) -0.0003(7) 0.0795(12) 0.0019(9)
F2 0.1065(13) 0.0166(6) 0.0379(7) -0.0045(5) 0.0407(9) 0.0006(7)
F3 0.0530(9) 0.0472(9) 0.0388(8) -0.0150(7) -0.0011(7) -0.0071(7)
F4 0.0580(9) 0.0416(8) 0.0212(6) -0.0076(5) 0.0149(6) -0.0201(7)
F5 0.0627(9) 0.0191(6) 0.0463(8) -0.0003(6) 0.0291(7) -0.0009(6)
F6 0.0340(7) 0.0431(8) 0.0450(7) 0.0044(6) 0.0241(6) -0.0089(6)
O1 0.0293(7) 0.0192(7) 0.0211(7) -0.0013(5) 0.0167(6) -0.0042(6)
O2 0.0244(6) 0.0146(6) 0.0214(6) -0.0019(5) 0.0141(5) -0.0006(5)
O3 0.0270(8) 0.0290(8) 0.0692(11) 0.0021(8) 0.0271(8) 0.0067(6)
O4 0.0437(8) 0.0203(7) 0.0324(7) 0.0016(6) 0.0272(7) -0.0005(6)
O5 0.0353(8) 0.0375(9) 0.0463(9) -0.0012(7) 0.0311(7) 0.0026(7)
O6 0.0312(7) 0.0192(6) 0.0242(6) 0.0024(5) 0.0177(6) 0.0025(5)
O7 0.0308(7) 0.0286(7) 0.0187(6) -0.0008(5) 0.0112(6) 0.0041(6)
P1 0.01559(19) 0.0148(2) 0.01548(19) -0.00071(15) 0.00787(16) -0.00082(16)
P2 0.01466(19) 0.0162(2) 0.01562(19) 0.00093(16) 0.00831(16) -0.00065(16)
S1 0.0222(2) 0.0160(2) 0.0225(2) -0.00100(16) 0.01324(18) 0.00042(16)
S2 0.0218(2) 0.0193(2) 0.0202(2) -0.00147(16) 0.01241(18) -0.00026(17)
Pd1 0.01457(6) 0.01353(6) 0.01435(6) -0.00009(5) 0.00787(5) -0.00080(5)

loop_
_atom_type_symbol
_atom_type_description
_atom_type_scat_dispersion_real
_atom_type_scat_dispersion_imag
_atom_type_scat_source
C C 0.0033 0.0016 'International Tables Vol C Tables 4.2.6.8 and 6.1.1.4'
H H 0.0000 0.0000 'International Tables Vol C Tables 4.2.6.8 and 6.1.1.4'
F F 0.0171 0.0103 'International Tables Vol C Tables 4.2.6.8 and 6.1.1.4'
O O 0.0106 0.0060 'International Tables Vol C Tables 4.2.6.8 and 6.1.1.4'
P P 0.1023 0.0942 'International Tables Vol C Tables 4.2.6.8 and 6.1.1.4'
S S 0.1246 0.1234 'International Tables Vol C Tables 4.2.6.8 and 6.1.1.4'
Pd Pd -0.9988 1.0072 'International Tables Vol C Tables 4.2.6.8 and 6.1.1.4'

loop_
_geom_angle_atom_site_label_1
_geom_angle_atom_site_label_2
_geom_angle_atom_site_label_3
_geom_angle
C1 C3 C2 111.53(16)
C1 C3 P1 113.58(14)
C2 C3 P1 112.04(13)
C5 C6 C4 110.69(16)
C5 C6 P1 111.56(13)
C4 C6 P1 111.83(13)
C8 C7 P1 116.68(12)
C7 C8 C9 112.20(15)
C8 C9 P2 116.78(13)
C10 C12 C11 110.84(15)
C10 C12 P2 111.36(12)
C11 C12 P2 114.40(12)
C14 C15 C13 111.15(15)
C14 C15 P2 111.20(13)
C13 C15 P2 111.19(13)
F1 C16 F2 108.4(2)
F1 C16 F3 108.0(2)
F2 C16 F3 108.6(2)
F1 C16 S1 110.61(17)
F2 C16 S1 110.18(15)
F3 C16 S1 110.98(16)
F6 C17 F5 108.03(17)
F6 C17 F4 107.87(17)
F5 C17 F4 107.64(17)
F6 C17 S2 111.20(14)
F5 C17 S2 111.29(15)
F4 C17 S2 110.65(14)
S1 O2 Pd1 130.38(8)
C7 P1 C6 104.23(8)
C7 P1 C3 105.23(9)
C6 P1 C3 104.86(9)
C7 P1 Pd1 119.83(6)
C6 P1 Pd1 107.38(6)
C3 P1 Pd1 113.95(6)
C9 P2 C15 104.13(9)
C9 P2 C12 104.72(8)
C15 P2 C12 107.77(8)
C9 P2 Pd1 120.50(6)
C15 P2 Pd1 106.79(6)
C12 P2 Pd1 112.13(6)
O3 S1 O4 117.01(10)
O3 S1 O2 114.42(9)
O4 S1 O2 112.71(8)
O3 S1 C16 105.23(12)
O4 S1 C16 105.05(10)
O2 S1 C16 100.06(9)
O5 S2 O7 115.96(9)
O5 S2 O6 114.23(9)
O7 S2 O6 114.14(8)
O5 S2 C17 104.17(10)
O7 S2 C17 103.90(9)
O6 S2 C17 102.17(9)
O2 Pd1 O1 84.29(5)
O2 Pd1 P2 86.27(4)
O1 Pd1 P2 170.50(4)
O2 Pd1 P1 179.18(4)
O1 Pd1 P1 94.89(4)
P2 Pd1 P1 94.553(18)

loop_
_geom_bond_atom_site_label_1
_geom_bond_atom_site_label_2
_geom_bond_distance
C1 C3 1.526(3)
C2 C3 1.530(3)
C3 P1 1.8440(19)
C4 C6 1.531(3)
C5 C6 1.531(3)
C6 P1 1.8411(18)
C7 C8 1.524(2)
C7 P1 1.8220(18)
C8 C9 1.525(3)
C9 P2 1.8222(18)
C10 C12 1.529(3)
C11 C12 1.530(3)
C12 P2 1.8478(17)
C13 C15 1.534(3)
C14 C15 1.531(2)
C15 P2 1.8354(19)
C16 F1 1.320(3)
C16 F2 1.324(2)
C16 F3 1.325(3)
C16 S1 1.825(2)
C17 F6 1.327(3)
C17 F5 1.330(2)
C17 F4 1.338(2)
C17 S2 1.826(2)
O1 Pd1 2.1455(14)
O2 S1 1.4744(13)
O2 Pd1 2.1448(12)
O3 S1 1.4203(16)
O4 S1 1.4366(15)
O5 S2 1.4331(16)
O6 S2 1.4564(14)
O7 S2 1.4349(14)
P1 Pd1 2.2443(5)
P2 Pd1 2.2391(5)

loop_
_geom_torsion_atom_site_label_1
_geom_torsion_atom_site_label_2
_geom_torsion_atom_site_label_3
_geom_torsion_atom_site_label_4
_geom_torsion
P1 C7 C8 C9 71.50(18)
C7 C8 C9 P2 -70.06(17)
C8 C7 P1 C6 -160.36(14)
C8 C7 P1 C3 89.56(15)
C8 C7 P1 Pd1 -40.31(16)
C5 C6 P1 C7 80.16(15)
C4 C6 P1 C7 -44.43(17)
C5 C6 P1 C3 -169.50(13)
C4 C6 P1 C3 65.92(17)
C5 C6 P1 Pd1 -47.95(14)
C4 C6 P1 Pd1 -172.53(14)
C1 C3 P1 C7 -55.69(15)
C2 C3 P1 C7 176.81(13)
C1 C3 P1 C6 -165.32(14)
C2 C3 P1 C6 67.18(15)
C1 C3 P1 Pd1 77.54(14)
C2 C3 P1 Pd1 -49.95(14)
C8 C9 P2 C15 157.57(13)
C8 C9 P2 C12 -89.38(14)
C8 C9 P2 Pd1 37.97(15)
C14 C15 P2 C9 -74.91(15)
C13 C15 P2 C9 49.52(14)
C14 C15 P2 C12 174.25(13)
C13 C15 P2 C12 -61.32(15)
C14 C15 P2 Pd1 53.59(14)
C13 C15 P2 Pd1 178.03(11)
C10 C12 P2 C9 79.90(14)
C11 C12 P2 C9 -153.45(14)
C10 C12 P2 C15 -169.66(13)
C11 C12 P2 C15 -43.01(16)
C10 C12 P2 Pd1 -52.42(14)
C11 C12 P2 Pd1 74.23(15)
Pd1 O2 S1 O3 77.59(14)
Pd1 O2 S1 O4 -59.35(13)
Pd1 O2 S1 C16 -170.47(12)
F1 C16 S1 O3 57.92(19)
F2 C16 S1 O3 -61.9(2)
F3 C16 S1 O3 177.80(16)
F1 C16 S1 O4 -177.97(17)
F2 C16 S1 O4 62.2(2)
F3 C16 S1 O4 -58.09(18)
F1 C16 S1 O2 -60.99(19)
F2 C16 S1 O2 179.16(18)
F3 C16 S1 O2 58.89(17)
F6 C17 S2 O5 -178.49(14)
F5 C17 S2 O5 -57.99(16)
F4 C17 S2 O5 61.64(18)
F6 C17 S2 O7 -56.64(16)
F5 C17 S2 O7 63.86(16)
F4 C17 S2 O7 -176.51(15)
F6 C17 S2 O6 62.33(15)
F5 C17 S2 O6 -177.16(14)
F4 C17 S2 O6 -57.53(17)
S1 O2 Pd1 O1 50.77(11)
S1 O2 Pd1 P2 -128.23(10)
S1 O2 Pd1 P1 51(3)
C9 P2 Pd1 O2 170.98(8)
C15 P2 Pd1 O2 52.71(7)
C12 P2 Pd1 O2 -65.12(7)
C9 P2 Pd1 O1 164.9(2)
C15 P2 Pd1 O1 46.7(3)
C12 P2 Pd1 O1 -71.2(3)
C9 P2 Pd1 P1 -9.01(7)
C15 P2 Pd1 P1 -127.28(6)
C12 P2 Pd1 P1 114.90(7)
C7 P1 Pd1 O2 -169(8)
C6 P1 Pd1 O2 -51(3)
C3 P1 Pd1 O2 65(3)
C7 P1 Pd1 O1 -169.06(8)
C6 P1 Pd1 O1 -50.60(8)
C3 P1 Pd1 O1 65.06(8)
C7 P1 Pd1 P2 9.94(7)
C6 P1 Pd1 P2 128.39(7)
C3 P1 Pd1 P2 -115.94(7)
